data_4000330
loop_
_publ_author_name
'Gaillot, Anne-Claire'
'Flot, David'
'Drits, Victor A.'
'Burghammer, Manfred'
'Manceau, Alain'
'Lanson, Bruno'

_publ_section_title
;
 Structure of synthetic K-rich birnessite obtained by high-temperature
decomposition of KMnO4.
I. Two-layer polytype from 800 C experiments.
;
_journal_name_full 'Chemistry of Materials'
_journal_paper_doi 10.1021/cm021733g
_journal_year 2003
_chemical_formula_moiety 'K1 Mn2 O5'
_chemical_formula_sum 'K Mn2 O5.44'
_chemical_formula_weight 236.02
_space_group_IT_number 194
_symmetry_cell_setting hexagonal
_symmetry_space_group_name_Hall '-P 6c 2c'
_symmetry_space_group_name_H-M 'P 63/m m c'
_cell_angle_alpha 90
_cell_angle_beta 90
_cell_angle_gamma 120
_cell_formula_units_Z 1
_cell_length_a 2.840(1)
_cell_length_b 2.840(1)
_cell_length_c 14.030(6)
_cell_measurement_reflns_used 1523
_cell_measurement_temperature 100(2)
_cell_measurement_theta_max 27.8
_cell_measurement_theta_min 8.52
_cell_volume 98.00(6)
_diffrn_detector_area_resol_mean 15.52
_diffrn_detector_type marCCD
_diffrn_measured_fraction_theta_full 0.987
_diffrn_measured_fraction_theta_max 0.987
_diffrn_measurement_device_type 'ESRF/EMBL microdiffractometer'
_diffrn_measurement_method oscillation
_diffrn_radiation_monochromator 'Si 111'
_diffrn_radiation_probe x-ray
_diffrn_radiation_source 'ESRF-ID13 beamline'
_diffrn_radiation_type synchrotron
_diffrn_radiation_wavelength 0.729
_diffrn_reflns_av_R_equivalents 0.0448
_diffrn_reflns_limit_h_max 5
_diffrn_reflns_limit_h_min -5
_diffrn_reflns_limit_k_max 5
_diffrn_reflns_limit_k_min -5
_diffrn_reflns_limit_l_max 24
_diffrn_reflns_limit_l_min -24
_diffrn_reflns_number 6727
_diffrn_reflns_theta_full 41.4
_diffrn_reflns_theta_max 41.4
_diffrn_reflns_theta_min 8.52
_diffrn_standards_number 0
_exptl_absorpt_coefficient_mu 7.415
_exptl_absorpt_correction_type none
_exptl_crystal_colour black
_exptl_crystal_density_diffrn 3.999
_exptl_crystal_density_method 'not measured'
_exptl_crystal_description prism
_exptl_crystal_F_000 113
_exptl_crystal_size_max 0.003
_exptl_crystal_size_mid 0.003
_exptl_crystal_size_min 0.0005
_refine_diff_density_max 0.971
_refine_diff_density_min -0.393
_refine_ls_extinction_method none
_refine_ls_goodness_of_fit_ref 1.088
_refine_ls_hydrogen_treatment mixed
_refine_ls_matrix_type full
_refine_ls_number_parameters 14
_refine_ls_number_reflns 153
_refine_ls_number_restraints 0
_refine_ls_restrained_S_all 1.088
_refine_ls_R_factor_gt 0.0275
_refine_ls_shift/su_max 0
_refine_ls_structure_factor_coef Fsqd
_refine_ls_weighting_details 'calc w=1/[\s^2^(Fo^2^)+(0.0344P)^2^+0.1787P] where P=(Fo^2^+2Fc^2^)/3'
_refine_ls_weighting_scheme calc
_refine_ls_wR_factor_ref 0.0696
_reflns_number_gt 137
_reflns_number_total 153
_reflns_threshold_expression >2sigma(I)
_cod_database_code 4000330

loop_
_symmetry_equiv_pos_as_xyz
'x, y, z'
'-x, -y, z+1/2'
'-y, -x, -z+1/2'
'y, x, -z'
'x-y, -y, -z'
'-x+y, y, -z+1/2'
'x, x-y, -z+1/2'
'-x, -x+y, -z'
'-y, x-y, z'
'y, -x+y, z+1/2'
'x-y, x, z+1/2'
'-x+y, -x, z'
'-x, -y, -z'
'x, y, -z-1/2'
'y, x, z-1/2'
'-y, -x, z'
'-x+y, y, z'
'x-y, -y, z-1/2'
'-x, -x+y, z-1/2'
'x, x-y, z'
'y, -x+y, -z'
'-y, x-y, -z-1/2'
'-x+y, -x, -z-1/2'
'x-y, x, -z'

loop_
_atom_site_label
_atom_site_type_symbol
_atom_site_fract_x
_atom_site_fract_y
_atom_site_fract_z
_atom_site_U_iso_or_equiv
_atom_site_adp_type
_atom_site_occupancy
_atom_site_calc_flag
_atom_site_refinement_flags
_atom_site_disorder_group
_atom_site_disorder_assembly
Mn1 Mn 0 0 0 0.01237(18) Uani 0.89 d SP . .
O1 O 0.6667 0.3333 0.07040(15) 0.0173(4) Uiso 1 d S . .
K1 K 0.227(6) 0.773(6) 0.25 0.094(9) Uani 0.08 d SP . .
Mn2 Mn 0 0 0.1506(12) 0.025(3) Uiso 0.04 d SP . .
O2 O 0.3333 0.6667 0.25 0.08(2) Uiso 0.23 d SP . .
O3 O 0.226(13) 0.113(7) 0.25 0.047(7) Uiso 0.12 d SP . .

loop_
_atom_site_aniso_label
_atom_site_aniso_U_11
_atom_site_aniso_U_22
_atom_site_aniso_U_33
_atom_site_aniso_U_23
_atom_site_aniso_U_13
_atom_site_aniso_U_12
Mn1 0.0115(2) 0.0115(2) 0.0141(3) 0 0 0.00577(10)
K1 0.158(17) 0.158(17) 0.0082(18) 0 0 0.110(18)

loop_
_atom_type_symbol
_atom_type_description
_atom_type_scat_dispersion_real
_atom_type_scat_dispersion_imag
_atom_type_scat_source
Mn Mn 0.3368 0.7283 'International Tables Vol C Tables 4.2.6.8 and 6.1.1.4'
O O 0.0106 0.006 'International Tables Vol C Tables 4.2.6.8 and 6.1.1.4'
K K 0.2009 0.2494 'International Tables Vol C Tables 4.2.6.8 and 6.1.1.4'
